data_1552208
loop_
_publ_author_name
'El Abbassi, Maria'
'Zwick, Patrick'
'Rates, Alfredo'
'Stefani, Davide'
'Prescimone, Alessandro'
'Mayor, Marcel'
'van der Zant, Herre S. J.'
'Duli\'c, Diana'

_publ_section_title
;
 Unravelling the conductance path through single-porphyrin junctions
;
_journal_name_full 'Chemical Science'
_journal_paper_doi 10.1039/C9SC02497B
_journal_year 2019
_chemical_compound_source 'Patrick Zwick'
_chemical_formula_moiety 'C60 H62 N4'
_chemical_formula_sum 'C60 H62 N4'
_chemical_formula_weight 839.18
_chemical_melting_point ?
_chemical_name_systematic '5,10,15,20-tetrakis-(4-(tert-butyl)phenyl) porphyrin'
_space_group_IT_number 14
_space_group_name_Hall '-P 2yn'
_space_group_name_H-M_alt 'P 1 21/n 1'
_symmetry_cell_setting monoclinic
_symmetry_Int_Tables_number 14
_symmetry_space_group_name_Hall '-P 2yn'
_symmetry_space_group_name_H-M 'P 1 21/n 1'
_atom_sites_solution_hydrogens difmap
_atom_sites_solution_primary other
_audit_creation_date 2018-10-26
_audit_creation_method CRYSTALS_ver_14.61_build_6949
_audit_update_record
;
2019-04-16 deposited with the CCDC.    2019-08-13 downloaded from the CCDC.
;
_cell_angle_alpha 90
_cell_angle_beta 133.4200(10)
_cell_angle_gamma 90
_cell_formula_units_Z 2
_cell_length_a 13.6207(3)
_cell_length_b 16.2758(3)
_cell_length_c 15.1875(3)
_cell_measurement_reflns_used 4595
_cell_measurement_temperature 130
_cell_measurement_theta_max 56
_cell_measurement_theta_min 3
_cell_volume 2445.48(9)
_computing_cell_refinement
;
X-Area Recipe 1.33.0.0 (STOE, 2015)
;
_computing_data_collection
;
X-Area Pilatus3_SV 1.31.150.0 (STOE, 2018)
;
_computing_data_reduction
;
X-Area Integrate 1.73.1.0 (STOE, 2018)
X-Area X-Red32 1.65.0.0 (STOE, 2018) 
;
_computing_molecular_graphics 'CAMERON (Watkin et al., 1996)'
_computing_publication_material 'CRYSTALS (Betteridge et al., 2003)'
_computing_structure_refinement 'CRYSTALS (Betteridge et al., 2003)'
_computing_structure_solution 'Superflip (Palatinus & Chapuis, 2007)'
_diffrn_ambient_temperature 130
_diffrn_detector Pilatus300K
_diffrn_detector_area_resol_mean 5.81
_diffrn_detector_type STOE
_diffrn_measured_fraction_theta_full 1.000
_diffrn_measured_fraction_theta_max 0.983
_diffrn_measurement_device Area
_diffrn_measurement_device_type 'Stoe StadiVari'
_diffrn_measurement_method \w
_diffrn_radiation_monochromator 'Graded multilayer mirror'
_diffrn_radiation_type GaK\a
_diffrn_radiation_wavelength 1.34143
_diffrn_reflns_av_R_equivalents 0.028
_diffrn_reflns_av_unetI/netI 0.007
_diffrn_reflns_limit_h_max 17
_diffrn_reflns_limit_h_min -16
_diffrn_reflns_limit_k_max 19
_diffrn_reflns_limit_k_min -14
_diffrn_reflns_limit_l_max 18
_diffrn_reflns_limit_l_min -18
_diffrn_reflns_number 38050
_diffrn_reflns_theta_full 54.000
_diffrn_reflns_theta_max 57.187
_diffrn_reflns_theta_min 2.938
_diffrn_source 'Metaljet D2'
_diffrn_source_current 2.860
_diffrn_source_power 0.200
_diffrn_source_voltage 70
_diffrn_standards_number 0
_exptl_absorpt_coefficient_mu 0.319
_exptl_absorpt_correction_T_max 0.9934
_exptl_absorpt_correction_T_min 0.9808
_exptl_absorpt_correction_type integration
_exptl_absorpt_process_details
;
STOE X-Red32, absorption correction by Gaussian integration, analogous to
P. Coppens, "The Evaluation of Absorption and Extinction in Single-Crystal
Structure Analysis", published in
F. R. Ahmed (Editor), "Crystallographic Computing",
Munksgaard, Copenhagen (1970), 255 - 270
;
_exptl_crystal_colour purple
_exptl_crystal_density_diffrn 1.140
_exptl_crystal_density_meas ?
_exptl_crystal_density_method 'not measured'
_exptl_crystal_description plate
_exptl_crystal_F_000 900
_exptl_crystal_recrystallization_method
; 
THF / MeOH
;
_exptl_crystal_size_max 0.250
_exptl_crystal_size_mid 0.200
_exptl_crystal_size_min 0.050
_refine_diff_density_max 0.23
_refine_diff_density_min -0.22
_refine_ls_extinction_method None
_refine_ls_goodness_of_fit_ref 0.9103
_refine_ls_hydrogen_treatment mixed
_refine_ls_matrix_type full
_refine_ls_number_parameters 293
_refine_ls_number_reflns 4935
_refine_ls_number_restraints 4
_refine_ls_R_factor_all 0.0448
_refine_ls_R_factor_gt 0.0433
_refine_ls_shift/su_max 0.0002325
_refine_ls_shift/su_mean 0.0000241
_refine_ls_structure_factor_coef Fsqd
_refine_ls_weighting_details
;
 Method= Modified Sheldrick 
 w=1/[\s^2^(F^2^) + ( 0.06P)^2^ + 1.26P] 
 ,where P=(max(Fo^2^,0) + 2Fc^2^)/3 
;
_refine_ls_weighting_scheme calc
_refine_ls_wR_factor_all 0.1115
_refine_ls_wR_factor_gt 0.1101
_refine_ls_wR_factor_ref 0.1115
_reflns_limit_h_max 12
_reflns_limit_h_min -17
_reflns_limit_k_max 19
_reflns_limit_k_min 0
_reflns_limit_l_max 18
_reflns_limit_l_min 0
_reflns_number_gt 4674
_reflns_number_total 4955
_reflns_threshold_expression I>2.0\s(I)
_oxford_diffrn_Wilson_B_factor 0.00
_oxford_diffrn_Wilson_scale 0.00
_oxford_refine_ls_r_factor_ref 0.0448
_oxford_refine_ls_scale 0.3078(3)
_oxford_reflns_number_all 4935
_oxford_structure_analysis_title 'ZWP472_130K in P 21/n'
_cod_data_source_file c9sc02497b2.cif
_cod_data_source_block ZWP472_130K
_cod_depositor_comments
;
The following automatic conversions were performed:

'_chemical_melting_point' value 'not measured' was changed to '?' -
the value is undefined or not given.

'_exptl_crystal_density_meas' value 'not measured' was changed to '?'
- the value is perceived as not measured.

Automatic conversion script
Id: cif_fix_values 4973 2017-02-22 13:04:09Z antanas 
;
_cod_original_sg_symbol_H-M 'P 21/n '
_cod_database_code 1552208
_oxford_refine_reflns_threshold_expression_ref I>-3.0\s(I)

loop_
_symmetry_equiv_pos_as_xyz
x,y,z
-x,-y,-z
x+1/2,-y+1/2,z+1/2
-x+1/2,y+1/2,-z+1/2

loop_
_atom_site_label
_atom_site_type_symbol
_atom_site_fract_x
_atom_site_fract_y
_atom_site_fract_z
_atom_site_U_iso_or_equiv
_atom_site_occupancy
_atom_site_adp_type
_atom_site_refinement_flags_posn
N1 N -0.67654(9) 0.45293(6) -0.06032(8) 0.0263 1.0000 Uani .
C2 C -0.78421(11) 0.49663(7) -0.09448(10) 0.0268 1.0000 Uani .
C3 C -0.21189(11) 0.41789(7) 0.08419(10) 0.0271 1.0000 Uani .
C4 C -0.31518(11) 0.36293(7) 0.04299(10) 0.0268 1.0000 Uani D
N5 N -0.43477(9) 0.38188(6) 0.01026(9) 0.0261 1.0000 Uani D
C6 C -0.50872(11) 0.31164(7) -0.02310(10) 0.0264 1.0000 Uani D
C7 C -0.63726(11) 0.30540(7) -0.06427(10) 0.0261 1.0000 Uani .
C8 C -0.71587(11) 0.37219(7) -0.08457(10) 0.0262 1.0000 Uani .
C9 C -0.85282(11) 0.36508(7) -0.13600(11) 0.0297 1.0000 Uani .
C10 C -0.89538(11) 0.44168(7) -0.14340(11) 0.0305 1.0000 Uani .
C11 C -0.69238(11) 0.22060(7) -0.08585(10) 0.0275 1.0000 Uani .
C12 C -0.63626(14) 0.16872(8) 0.01170(11) 0.0384 1.0000 Uani .
C13 C -0.68870(15) 0.09088(8) -0.00567(12) 0.0423 1.0000 Uani .
C14 C -0.79902(14) 0.06123(8) -0.12116(12) 0.0355 1.0000 Uani .
C15 C -0.85214(13) 0.11277(8) -0.21859(11) 0.0351 1.0000 Uani .
C16 C -0.80028(12) 0.19067(7) -0.20156(10) 0.0313 1.0000 Uani .
C17 C -0.85567(16) -0.02573(8) -0.14341(13) 0.0445 1.0000 Uani .
C18 C -0.8076(2) -0.07800(9) -0.19085(15) 0.0552 1.0000 Uani .
C19 C -0.8077(2) -0.06442(9) -0.02749(16) 0.0599 1.0000 Uani .
C20 C -1.01179(18) -0.02501(10) -0.23835(17) 0.0619 1.0000 Uani .
C21 C -0.43216(12) 0.24493(7) -0.01195(11) 0.0299 1.0000 Uani .
C22 C -0.31547(12) 0.27620(7) 0.02727(11) 0.0303 1.0000 Uani .
C23 C -0.08693(11) 0.38173(7) 0.12155(10) 0.0281 1.0000 Uani .
C24 C -0.04485(12) 0.40238(8) 0.06284(11) 0.0319 1.0000 Uani .
C25 C 0.07277(12) 0.36902(8) 0.09947(11) 0.0332 1.0000 Uani .
C26 C 0.15183(12) 0.31385(8) 0.19548(11) 0.0319 1.0000 Uani .
C27 C 0.10779(12) 0.29256(8) 0.25303(11) 0.0352 1.0000 Uani .
C28 C -0.00892(12) 0.32571(8) 0.21702(11) 0.0328 1.0000 Uani .
C30 C 0.28325(12) 0.27663(8) 0.24029(12) 0.0374 1.0000 Uani .
C31 C 0.27149(16) 0.18262(9) 0.23274(16) 0.0502 1.0000 Uani .
C32 C 0.31195(15) 0.30539(10) 0.16404(15) 0.0483 1.0000 Uani .
C33 C 0.40124(14) 0.30287(11) 0.37223(13) 0.0522 1.0000 Uani .
H91 H -0.9028 0.3152 -0.1619 0.0347 1.0000 Uiso R
H101 H -0.9828 0.4575 -0.1772 0.0354 1.0000 Uiso R
H121 H -0.5586 0.1874 0.0954 0.0433 1.0000 Uiso R
H131 H -0.6456 0.0560 0.0674 0.0492 1.0000 Uiso R
H151 H -0.9280 0.0945 -0.3015 0.0404 1.0000 Uiso R
H161 H -0.8394 0.2248 -0.2718 0.0349 1.0000 Uiso R
H181 H -0.8473 -0.1338 -0.2115 0.0826 1.0000 Uiso R
H182 H -0.8439 -0.0525 -0.2699 0.0825 1.0000 Uiso R
H183 H -0.7076 -0.0800 -0.1307 0.0835 1.0000 Uiso R
H192 H -0.8493 -0.1182 -0.0432 0.0890 1.0000 Uiso R
H191 H -0.8355 -0.0278 0.0085 0.0876 1.0000 Uiso R
H193 H -0.7065 -0.0718 0.0386 0.0888 1.0000 Uiso R
H202 H -1.0423 -0.0834 -0.2546 0.0918 1.0000 Uiso R
H201 H -1.0429 0.0062 -0.2081 0.0924 1.0000 Uiso R
H203 H -1.0466 0.0003 -0.3178 0.0916 1.0000 Uiso R
H211 H -0.4607 0.1893 -0.0327 0.0348 1.0000 Uiso R
H221 H -0.2472 0.2468 0.0397 0.0353 1.0000 Uiso R
H241 H -0.0994 0.4396 -0.0060 0.0360 1.0000 Uiso R
H251 H 0.0975 0.3841 0.0545 0.0378 1.0000 Uiso R
H271 H 0.1630 0.2554 0.3243 0.0402 1.0000 Uiso R
H281 H -0.0345 0.3108 0.2621 0.0371 1.0000 Uiso R
H311 H 0.3535 0.1602 0.2562 0.0741 1.0000 Uiso R
H312 H 0.2633 0.1611 0.2883 0.0741 1.0000 Uiso R
H313 H 0.1901 0.1662 0.1443 0.0741 1.0000 Uiso R
H322 H 0.3956 0.2821 0.1943 0.0693 1.0000 Uiso R
H321 H 0.3145 0.3663 0.1598 0.0700 1.0000 Uiso R
H323 H 0.2393 0.2849 0.0806 0.0688 1.0000 Uiso R
H332 H 0.4857 0.2790 0.4044 0.0759 1.0000 Uiso R
H331 H 0.4095 0.3627 0.3785 0.0757 1.0000 Uiso R
H333 H 0.3878 0.2828 0.4262 0.0757 1.0000 Uiso R
H51 H -0.4589(12) 0.4306(8) 0.0091(13) 0.0342(18) 1.0000 Uiso D

loop_
_atom_site_aniso_label
_atom_site_aniso_U_11
_atom_site_aniso_U_22
_atom_site_aniso_U_33
_atom_site_aniso_U_23
_atom_site_aniso_U_13
_atom_site_aniso_U_12
N1 0.0229(5) 0.0243(5) 0.0281(5) -0.0000(4) 0.0161(4) 0.0024(4)
C2 0.0223(5) 0.0284(6) 0.0261(5) 0.0015(4) 0.0152(5) 0.0027(4)
C3 0.0236(5) 0.0289(6) 0.0262(5) 0.0022(4) 0.0160(5) 0.0048(4)
C4 0.0245(5) 0.0271(6) 0.0260(5) 0.0016(4) 0.0162(5) 0.0049(4)
N5 0.0228(5) 0.0231(5) 0.0282(5) -0.0006(4) 0.0159(4) 0.0029(4)
C6 0.0255(5) 0.0246(5) 0.0240(5) -0.0005(4) 0.0151(5) 0.0021(4)
C7 0.0245(5) 0.0251(5) 0.0224(5) -0.0004(4) 0.0137(5) 0.0005(4)
C8 0.0226(5) 0.0267(6) 0.0247(5) 0.0001(4) 0.0145(5) -0.0002(4)
C9 0.0237(5) 0.0293(6) 0.0312(6) -0.0013(5) 0.0170(5) -0.0022(4)
C10 0.0221(5) 0.0325(6) 0.0322(6) 0.0006(5) 0.0169(5) 0.0015(4)
C11 0.0267(5) 0.0245(6) 0.0280(6) -0.0005(4) 0.0175(5) 0.0011(4)
C12 0.0415(7) 0.0314(6) 0.0255(6) -0.0006(5) 0.0166(6) -0.0018(5)
C13 0.0539(8) 0.0297(7) 0.0304(6) 0.0041(5) 0.0240(6) -0.0006(6)
C14 0.0454(7) 0.0245(6) 0.0351(6) -0.0001(5) 0.0270(6) -0.0003(5)
C15 0.0386(7) 0.0296(6) 0.0274(6) -0.0024(5) 0.0190(5) -0.0054(5)
C16 0.0326(6) 0.0275(6) 0.0256(5) 0.0019(4) 0.0168(5) -0.0010(5)
C17 0.0633(9) 0.0250(6) 0.0414(7) -0.0009(5) 0.0345(7) -0.0047(6)
C18 0.0849(12) 0.0306(7) 0.0525(9) -0.0014(6) 0.0480(9) 0.0008(7)
C19 0.1003(14) 0.0319(7) 0.0598(10) 0.0009(7) 0.0597(10) -0.0072(8)
C20 0.0636(10) 0.0384(8) 0.0739(11) -0.0017(8) 0.0434(10) -0.0159(7)
C21 0.0304(6) 0.0239(5) 0.0307(6) -0.0017(4) 0.0192(5) 0.0029(4)
C22 0.0289(6) 0.0273(6) 0.0332(6) 0.0002(5) 0.0208(5) 0.0062(4)
C23 0.0238(5) 0.0280(6) 0.0296(6) 0.0006(4) 0.0172(5) 0.0040(4)
C24 0.0300(6) 0.0318(6) 0.0323(6) 0.0064(5) 0.0208(5) 0.0076(5)
C25 0.0319(6) 0.0359(7) 0.0359(6) 0.0038(5) 0.0249(6) 0.0054(5)
C26 0.0256(6) 0.0350(6) 0.0318(6) 0.0002(5) 0.0184(5) 0.0053(5)
C27 0.0300(6) 0.0396(7) 0.0318(6) 0.0089(5) 0.0197(5) 0.0111(5)
C28 0.0295(6) 0.0370(7) 0.0327(6) 0.0066(5) 0.0217(5) 0.0079(5)
C30 0.0275(6) 0.0444(7) 0.0365(7) 0.0026(5) 0.0206(6) 0.0092(5)
C31 0.0442(8) 0.0469(8) 0.0586(9) 0.0063(7) 0.0350(8) 0.0173(6)
C32 0.0363(7) 0.0630(9) 0.0531(8) 0.0074(7) 0.0336(7) 0.0129(7)
C33 0.0294(7) 0.0707(11) 0.0410(8) -0.0031(7) 0.0183(6) 0.0106(7)

loop_
_atom_type_symbol
_atom_type_scat_dispersion_real
_atom_type_scat_dispersion_imag
_atom_type_scat_Cromer_Mann_a1
_atom_type_scat_Cromer_Mann_b1
_atom_type_scat_Cromer_Mann_a2
_atom_type_scat_Cromer_Mann_b2
_atom_type_scat_Cromer_Mann_a3
_atom_type_scat_Cromer_Mann_b3
_atom_type_scat_Cromer_Mann_a4
_atom_type_scat_Cromer_Mann_b4
_atom_type_scat_Cromer_Mann_c
_atom_type_scat_source
C 0.0137 0.0067 2.3100 20.8439 1.0200 10.2075 1.5886 0.5687 0.8650 51.6512 0.2156 'International Tables Vol C 4.2.6.8 and 6.1.1.4'
H 0.0000 0.0000 0.4930 10.5109 0.3229 26.1257 0.1402 3.1424 0.0408 57.7998 0.0030 'International Tables Vol C 4.2.6.8 and 6.1.1.4'
N 0.0241 0.0134 12.2126 0.0057 3.1322 9.8933 2.0125 28.9975 1.1663 0.5826 -11.5290 'International Tables Vol C 4.2.6.8 and 6.1.1.4'

loop_
_exptl_crystal_face_index_h
_exptl_crystal_face_index_k
_exptl_crystal_face_index_l
_exptl_crystal_face_perp_dist
7 3 -2 0.0370
-7 -3 2 0.0460
0 4 1 0.0590
1 -11 -3 0.0540
-5 3 2 0.0350
-7 -3 5 0.0470
5 -2 -2 0.0460
7 3 -5 0.0670
-1 1 3 0.0460
1 -1 -3 0.0470

loop_
_geom_angle_atom_site_label_1
_geom_angle_site_symmetry_1
_geom_angle_atom_site_label_2
_geom_angle_atom_site_label_3
_geom_angle
_geom_angle_publ_flag
C2 . N1 C8 106.07(9) yes
C3 2_465 C2 N1 125.73(10) yes
C3 2_465 C2 C10 124.21(10) yes
N1 . C2 C10 110.06(10) yes
C2 2_465 C3 C4 125.38(10) yes
C2 2_465 C3 C23 117.88(10) yes
C4 . C3 C23 116.74(10) yes
C3 . C4 N5 126.61(10) yes
C3 . C4 C22 126.25(10) yes
N5 . C4 C22 107.15(10) yes
C4 . N5 C6 109.54(9) yes
C4 . N5 H51 124.1(8) no
C6 . N5 H51 126.3(8) no
N5 . C6 C7 126.97(10) yes
N5 . C6 C21 107.35(10) yes
C7 . C6 C21 125.66(11) yes
C6 . C7 C8 124.95(10) yes
C6 . C7 C11 116.73(10) yes
C8 . C7 C11 118.31(10) yes
C7 . C8 N1 125.83(10) yes
C7 . C8 C9 124.18(10) yes
N1 . C8 C9 110.00(10) yes
C8 . C9 C10 106.97(10) yes
C8 . C9 H91 125.5 no
C10 . C9 H91 127.5 no
C2 . C10 C9 106.89(10) yes
C2 . C10 H101 126.1 no
C9 . C10 H101 127.0 no
C7 . C11 C12 120.07(10) yes
C7 . C11 C16 122.36(10) yes
C12 . C11 C16 117.57(11) yes
C11 . C12 C13 121.16(11) yes
C11 . C12 H121 120.1 no
C13 . C12 H121 118.7 no
C12 . C13 C14 121.60(12) yes
C12 . C13 H131 118.3 no
C14 . C13 H131 120.1 no
C13 . C14 C15 116.81(11) yes
C13 . C14 C17 122.71(12) yes
C15 . C14 C17 120.36(11) yes
C14 . C15 C16 121.73(11) yes
C14 . C15 H151 120.2 no
C16 . C15 H151 118.1 no
C11 . C16 C15 121.09(11) yes
C11 . C16 H161 119.4 no
C15 . C16 H161 119.5 no
C14 . C17 C18 107.74(12) yes
C14 . C17 C19 111.95(12) yes
C18 . C17 C19 109.40(13) yes
C14 . C17 C20 111.10(12) yes
C18 . C17 C20 109.05(14) yes
C19 . C17 C20 107.57(14) yes
C17 . C18 H181 110.0 no
C17 . C18 H182 108.1 no
H181 . C18 H182 106.4 no
C17 . C18 H183 110.3 no
H181 . C18 H183 111.6 no
H182 . C18 H183 110.3 no
C17 . C19 H192 111.7 no
C17 . C19 H191 110.3 no
H192 . C19 H191 106.4 no
C17 . C19 H193 113.8 no
H192 . C19 H193 107.6 no
H191 . C19 H193 106.7 no
C17 . C20 H202 107.2 no
C17 . C20 H201 109.6 no
H202 . C20 H201 112.2 no
C17 . C20 H203 109.0 no
H202 . C20 H203 108.2 no
H201 . C20 H203 110.5 no
C6 . C21 C22 107.80(10) yes
C6 . C21 H211 125.8 no
C22 . C21 H211 126.4 no
C4 . C22 C21 108.15(10) yes
C4 . C22 H221 125.3 no
C21 . C22 H221 126.5 no
C3 . C23 C24 121.59(10) yes
C3 . C23 C28 120.46(10) yes
C24 . C23 C28 117.95(10) yes
C23 . C24 C25 121.07(11) yes
C23 . C24 H241 119.5 no
C25 . C24 H241 119.4 no
C24 . C25 C26 121.27(11) yes
C24 . C25 H251 118.4 no
C26 . C25 H251 120.3 no
C25 . C26 C27 117.29(11) yes
C25 . C26 C30 123.09(11) yes
C27 . C26 C30 119.61(11) yes
C26 . C27 C28 121.59(11) yes
C26 . C27 H271 120.2 no
C28 . C27 H271 118.1 no
C23 . C28 C27 120.82(11) yes
C23 . C28 H281 120.1 no
C27 . C28 H281 119.1 no
C26 . C30 C31 109.28(11) yes
C26 . C30 C32 111.76(11) yes
C31 . C30 C32 108.46(12) yes
C26 . C30 C33 108.93(11) yes
C31 . C30 C33 109.70(12) yes
C32 . C30 C33 108.70(12) yes
C30 . C31 H311 108.1 no
C30 . C31 H312 110.9 no
H311 . C31 H312 109.1 no
C30 . C31 H313 108.7 no
H311 . C31 H313 108.3 no
H312 . C31 H313 111.7 no
C30 . C32 H322 110.6 no
C30 . C32 H321 113.1 no
H322 . C32 H321 109.8 no
C30 . C32 H323 108.5 no
H322 . C32 H323 107.0 no
H321 . C32 H323 107.6 no
C30 . C33 H332 111.2 no
C30 . C33 H331 110.6 no
H332 . C33 H331 109.4 no
C30 . C33 H333 111.0 no
H332 . C33 H333 105.9 no
H331 . C33 H333 108.6 no

loop_
_geom_bond_atom_site_label_1
_geom_bond_atom_site_label_2
_geom_bond_site_symmetry_2
_geom_bond_distance
_geom_bond_publ_flag
N1 C2 . 1.3711(14) yes
N1 C8 . 1.3705(14) yes
C2 C3 2_465 1.4051(16) yes
C2 C10 . 1.4485(16) yes
C3 C4 . 1.4003(16) yes
C3 C23 . 1.4959(15) yes
C4 N5 . 1.3719(14) yes
C4 C22 . 1.4313(16) yes
N5 C6 . 1.3700(15) yes
N5 H51 . 0.854(12) no
C6 C7 . 1.4005(16) yes
C6 C21 . 1.4327(15) yes
C7 C8 . 1.4033(15) yes
C7 C11 . 1.4960(15) yes
C8 C9 . 1.4491(15) yes
C9 C10 . 1.3466(17) yes
C9 H91 . 0.954 no
C10 H101 . 0.952 no
C11 C12 . 1.3912(17) yes
C11 C16 . 1.3911(16) yes
C12 C13 . 1.3876(18) yes
C12 H121 . 0.989 no
C13 C14 . 1.3943(18) yes
C13 H131 . 1.001 no
C14 C15 . 1.3948(17) yes
C14 C17 . 1.5343(17) yes
C15 C16 . 1.3864(17) yes
C15 H151 . 0.976 no
C16 H161 . 0.974 no
C17 C18 . 1.524(2) yes
C17 C19 . 1.531(2) yes
C17 C20 . 1.545(2) yes
C18 H181 . 0.990 no
C18 H182 . 1.020 no
C18 H183 . 0.990 no
C19 H192 . 0.979 no
C19 H191 . 1.040 no
C19 H193 . 1.010 no
C20 H202 . 0.998 no
C20 H201 . 0.957 no
C20 H203 . 1.031 no
C21 C22 . 1.3559(17) yes
C21 H211 . 0.949 no
C22 H221 . 0.942 no
C23 C24 . 1.3926(17) yes
C23 C28 . 1.3944(16) yes
C24 C25 . 1.3948(16) yes
C24 H241 . 0.972 no
C25 C26 . 1.3905(17) yes
C25 H251 . 0.979 no
C26 C27 . 1.4016(18) yes
C26 C30 . 1.5361(16) yes
C27 C28 . 1.3864(16) yes
C27 H271 . 0.993 no
C28 H281 . 0.988 no
C30 C31 . 1.535(2) yes
C30 C32 . 1.528(2) yes
C30 C33 . 1.5341(19) yes
C31 H311 . 0.980 no
C31 H312 . 0.989 no
C31 H313 . 1.028 no
C32 H322 . 0.967 no
C32 H321 . 0.996 no
C32 H323 . 0.986 no
C33 H332 . 0.970 no
C33 H331 . 0.977 no
C33 H333 . 1.008 no

loop_
_geom_hbond_atom_site_label_D
_geom_hbond_atom_site_label_H
_geom_hbond_atom_site_label_A
_geom_hbond_site_symmetry_A
_geom_hbond_angle_DHA
_geom_hbond_distance_DH
_geom_hbond_distance_HA
_geom_hbond_distance_DA
_geom_hbond_publ_flag
N5 H51 N1 2_465 122.2(10) 0.854 2.373 2.919(2) yes
